data_4128004
loop_
_publ_author_name
'Tan, Jin-Fay'
'Bormann, Carl T.'
'Perrin, Florian G.'
'Chadwick, F. Mark'
'Severin, Kay'
'Cramer, Nicolai'

_publ_section_title
;
 Divergent Synthesis of Densely Substituted Arenes and Pyridines via
 Cyclotrimerization Reactions of Alkynyl Triazenes.
;
_journal_issue 26
_journal_name_full 'Journal of the American Chemical Society'
_journal_page_first 10372
_journal_page_last 10383
_journal_paper_doi 10.1021/jacs.9b04111
_journal_volume 141
_journal_year 2019
_chemical_formula_moiety 'C22 H38 Cl N3 Ru'
_chemical_formula_sum 'C22 H38 Cl N3 Ru'
_chemical_formula_weight 481.07
_space_group_crystal_system orthorhombic
_space_group_IT_number 62
_space_group_name_Hall '-P 2ac 2n'
_space_group_name_H-M_alt 'P n m a'
_symmetry_space_group_name_Hall '-P 2ac 2n'
_symmetry_space_group_name_H-M 'P n m a'
_atom_sites_solution_hydrogens geom
_atom_sites_solution_primary dual
_atom_sites_solution_secondary difmap
_audit_creation_method SHELXL-2018/3
_cell_angle_alpha 90
_cell_angle_beta 90
_cell_angle_gamma 90
_cell_formula_units_Z 4
_cell_length_a 17.78429(17)
_cell_length_b 12.32688(14)
_cell_length_c 10.75495(10)
_cell_measurement_reflns_used 33774
_cell_measurement_temperature 100.00(10)
_cell_measurement_theta_max 76.0070
_cell_measurement_theta_min 3.5360
_cell_volume 2357.75(4)
_computing_cell_refinement 'CrysAlisPro 1.171.38.46 (Rigaku OD, 2015)'
_computing_data_collection 'CrysAlisPro 1.171.38.46 (Rigaku OD, 2015)'
_computing_data_reduction 'CrysAlisPro 1.171.38.46 (Rigaku OD, 2015)'
_computing_molecular_graphics 'Mercury 4.1.0 (CCDC, 2019)'
_computing_publication_material 'CIFTab (Sheldrick, 2015)'
_computing_structure_refinement 'SHELXL-2018/3 (Sheldrick, 2018)'
_computing_structure_solution 'SHELXT 2018/2 (Sheldrick, 2018)'
_diffrn_ambient_environment N~2~
_diffrn_ambient_temperature 100.00(10)
_diffrn_detector 'CCD plate'
_diffrn_detector_area_resol_mean 5.2817
_diffrn_detector_type AtlasS2
_diffrn_measured_fraction_theta_full 1.000
_diffrn_measured_fraction_theta_max 0.997
_diffrn_measurement_details
;
List of Runs (angles in degrees, time in seconds):

  # Type    Start    End  Width  t~exp~   \w     \q     \k     \f   Frames
--------------------------------------------------------------------------
  1  \w    -34.00  63.00   1.00    2.00    --   40.66 -38.00  90.00   97
  2  \w     26.00  92.00   1.00    2.00    --   40.66-128.00 126.00   66
  3  \w     51.00 109.00   1.00    8.00    --  112.00 -94.00  60.00   58
  4  \w     53.00 115.00   1.00    8.00    --  112.00-111.00  30.00   62
  5  \w    113.00 144.00   1.00    8.00    --  112.00 -77.00 -60.00   31
  6  \w     86.00 177.00   1.00    8.00    --  112.00  61.00-150.00   91
  7  \w    148.00 177.00   1.00    8.00    --  112.00  77.00 -90.00   29
  8  \w    146.00 178.00   1.00    8.00    --  112.00 111.00   0.00   32
  9  \w    130.00 176.00   1.00    8.00    --  112.00  77.00 -30.00   46
 10  \w    125.00 174.00   1.00    8.00    --  112.00  77.00-120.00   49
 11  \w    137.00 178.00   1.00    8.00    --  112.00 111.00-150.00   41
 12  \w    121.00 178.00   1.00    8.00    --  112.00  77.00-180.00   57
 13  \w     83.00 133.00   1.00    8.00    --  112.00  61.00-180.00   50
 14  \w     84.00 136.00   1.00    8.00    --  112.00  61.00-120.00   52
 15  \w     80.00 124.00   1.00    8.00    --  112.00  77.00 -90.00   44
 16  \w     84.00 162.00   1.00    8.00    --  112.00  61.00 -90.00   78
 17  \w    107.00 177.00   1.00    8.00    --  112.00  77.00  30.00   70
 18  \w    133.00 160.00   1.00    8.00    --  112.00  61.00 150.00   27
 19  \w    111.00 138.00   1.00    2.00    --   66.00  77.00 102.41   27
 20  \w    112.00 175.00   1.00    8.00    --  112.00  77.00 120.00   63
 21  \w    109.00 170.00   1.00    8.00    --  112.00  77.00  60.00   61
 22  \w    113.00 177.00   1.00    8.00    --  112.00  77.00 150.00   64
 23  \w     84.00 126.00   1.00    2.00    --   66.00  77.00  58.99   42
 24  \w     83.00 110.00   1.00    8.00    --  112.00  61.00 150.00   27
 25  \w     79.00 110.00   1.00    8.00    --  112.00  77.00 120.00   31
 26  \w     83.00 124.00   1.00    8.00    --  112.00  61.00  60.00   41
 27  \w     83.00 110.00   1.00    8.00    --  112.00  61.00  30.00   27
 28  \w     80.00 105.00   1.00    8.00    --  112.00  77.00  30.00   25
 29  \w     79.00 105.00   1.00    8.00    --  112.00  77.00  60.00   26
 30  \w     80.00 178.00   1.00    8.00    --  112.00  77.00  90.00   98
 31  \w     80.00 116.00   1.00    8.00    --  112.00  77.00-120.00   36
 32  \w     84.00 109.00   1.00    8.00    --  112.00  61.00 -60.00   25
 33  \w     83.00 149.00   1.00    8.00    --  112.00  61.00 -30.00   66
 34  \w     79.00 105.00   1.00    8.00    --  112.00  77.00-180.00   26
 35  \w     80.00 105.00   1.00    8.00    --  112.00  77.00-150.00   25
 36  \w     79.00 178.00   1.00    8.00    --  112.00  77.00 -60.00   99
 37  \w     79.00 171.00   1.00    8.00    --  112.00  77.00   0.00   92
 38  \w     79.00 111.00   1.00    8.00    --  112.00  77.00 150.00   32
 39  \w     51.00  86.00   1.00    8.00    --   82.00  72.00 119.75   35
 40  \w     38.00 114.00   1.00    2.00    --   70.00  76.00 178.93   76
 41  \w     41.00  67.00   1.00    2.00    --   74.00  77.00 135.77   26
 42  \w     33.00  61.00   1.00    2.00    --   66.00  77.00 102.41   28
 43  \w     34.00  62.00   1.00    2.00    --   66.00  77.00  58.99   28
 44  \w     41.00 142.00   1.00    2.00    --   74.00  77.00  -1.82  101
 45  \w     79.00 126.00   1.00    8.00    --  112.00  77.00 -30.00   47
 46  \w     38.00  66.00   1.00    2.00    --   70.00  76.00 -18.44   28
 47  \w     35.00  61.00   1.00    2.00    --   66.00  75.00 -32.89   26
 48  \w     30.00  55.00   1.00    2.00    --   62.00  77.00 -59.23   25
 49  \w     33.00  72.00   1.00    2.00    --   66.00  77.00 -95.60   39
 50  \w     34.00 130.00   1.00    2.00    --   66.00  76.00-155.04   96
 51  \w     16.00  41.00   1.00    2.00    --   50.00  81.00-124.59   25
 52  \w     21.00  46.00   1.00    2.00    --   54.00  79.00-174.36   25
 53  \w     20.00  45.00   1.00    2.00    --   54.00  81.00-116.31   25
 54  \w     16.00  41.00   1.00    2.00    --   50.00  82.00 -37.70   25
 55  \w     21.00  46.00   1.00    2.00    --   54.00  79.00  12.90   25
 56  \w     20.00  45.00   1.00    2.00    --   54.00  81.00  56.49   25
 57  \w     20.00  45.00   1.00    2.00    --   54.00  81.00 105.58   25
 58  \w     21.00  46.00   1.00    2.00    --   54.00  79.00 140.03   25
 59  \w      0.00  25.00   1.00    2.00    --   38.00  93.00 -52.46   25
 60  \w      0.00  25.00   1.00    2.00    --   38.00  91.00-140.97   25
 61  \w      1.00  69.00   1.00    2.00    --   40.66 -99.00   0.00   68
 62  \w     33.00  94.00   1.00    2.00    --   40.66-142.00 -43.00   61
 63  \w     51.00 107.00   1.00    8.00    --  112.00 -94.00-150.00   56
 64  \w     43.00 116.00   1.00    8.00    --  112.00-111.00 -60.00   73
 65  \w     37.00  92.00   1.00    8.00    --  112.00 -77.00 -60.00   55
 66  \w     41.00 116.00   1.00    8.00    --  112.00-111.00-180.00   75
 67  \w     41.00 100.00   1.00    8.00    --  112.00-111.00 150.00   59
 68  \w    -40.00 -13.00   1.00    2.00    --  -40.66 -57.00-120.00   27
 69  \w    -82.00 -16.00   1.00    2.00    --  -40.66 -38.00   0.00   66
 70  \w   -113.00 -14.00   1.00    2.00    --  -40.66 -57.00 120.00   99
 71  \w   -112.00 -41.00   1.00    2.00    --  -40.66 -57.00-120.00   71
;
_diffrn_measurement_device 'four-circle diffractometer'
_diffrn_measurement_device_type 'SuperNova, Dual, Cu at zero, AtlasS2'
_diffrn_measurement_method '\w scans'
_diffrn_radiation_monochromator mirror
_diffrn_radiation_probe x-ray
_diffrn_radiation_type 'Cu K\a'
_diffrn_radiation_wavelength 1.54184
_diffrn_reflns_av_R_equivalents 0.0344
_diffrn_reflns_av_unetI/netI 0.0106
_diffrn_reflns_Laue_measured_fraction_full 1.000
_diffrn_reflns_Laue_measured_fraction_max 0.997
_diffrn_reflns_limit_h_max 22
_diffrn_reflns_limit_h_min -22
_diffrn_reflns_limit_k_max 15
_diffrn_reflns_limit_k_min -13
_diffrn_reflns_limit_l_max 13
_diffrn_reflns_limit_l_min -13
_diffrn_reflns_number 43379
_diffrn_reflns_point_group_measured_fraction_full 1.000
_diffrn_reflns_point_group_measured_fraction_max 0.997
_diffrn_reflns_theta_full 67.684
_diffrn_reflns_theta_max 76.073
_diffrn_reflns_theta_min 4.805
_diffrn_source 'micro-focus sealed X-ray tube'
_diffrn_source_type 'SuperNova (Cu) X-ray Source'
_exptl_absorpt_coefficient_mu 6.491
_exptl_absorpt_correction_T_max 0.705
_exptl_absorpt_correction_T_min 0.234
_exptl_absorpt_correction_type gaussian
_exptl_absorpt_process_details
;
CrysAlisPro 1.171.38.46 (Rigaku Oxford Diffraction, 2015)
Numerical absorption correction based on gaussian integration over
a multifaceted crystal model.
Empirical absorption correction using spherical harmonics,
 implemented in SCALE3 ABSPACK scaling algorithm.
;
_exptl_crystal_colour 'clear intense purple'
_exptl_crystal_density_diffrn 1.355
_exptl_crystal_description prism
_exptl_crystal_F_000 1008
_exptl_crystal_size_max 0.364
_exptl_crystal_size_mid 0.231
_exptl_crystal_size_min 0.172
_refine_diff_density_max 0.674
_refine_diff_density_min -0.441
_refine_diff_density_rms 0.063
_refine_ls_extinction_coef 0.00012(3)
_refine_ls_extinction_expression Fc^*^=kFc[1+0.001xFc^2^\l^3^/sin(2\q)]^-1/4^
_refine_ls_extinction_method 'SHELXL-2018/3 (Sheldrick 2018)'
_refine_ls_goodness_of_fit_ref 1.068
_refine_ls_hydrogen_treatment constr
_refine_ls_matrix_type full
_refine_ls_number_parameters 214
_refine_ls_number_reflns 2583
_refine_ls_number_restraints 6
_refine_ls_restrained_S_all 1.068
_refine_ls_R_factor_all 0.0320
_refine_ls_R_factor_gt 0.0315
_refine_ls_shift/su_max 0.000
_refine_ls_shift/su_mean 0.000
_refine_ls_structure_factor_coef Fsqd
_refine_ls_weighting_details 'w=1/[\s^2^(Fo^2^)+(0.0339P)^2^+3.5753P] where P=(Fo^2^+2Fc^2^)/3'
_refine_ls_weighting_scheme calc
_refine_ls_wR_factor_gt 0.0765
_refine_ls_wR_factor_ref 0.0768
_reflns_Friedel_coverage 0.000
_reflns_number_gt 2528
_reflns_number_total 2583
_reflns_threshold_expression 'I > 2\s(I)'
_cod_data_source_file ja9b04111_si_002.cif
_cod_data_source_block fmc222
_cod_database_code 4128004
_shelx_shelxl_version_number 2018/3
_shelx_space_group_comment
;
The symmetry employed for this shelxl refinement is uniquely defined
by the following loop, which should always be used as a source of
symmetry information in preference to the above space-group names.
They are only intended as comments.
;
_shelx_estimated_absorpt_t_min 0.201
_shelx_estimated_absorpt_t_max 0.401

loop_
_space_group_symop_operation_xyz
'x, y, z'
'-x+1/2, -y, z+1/2'
'-x, y+1/2, -z'
'x+1/2, -y+1/2, -z+1/2'
'-x, -y, -z'
'x-1/2, y, -z-1/2'
'x, -y-1/2, z'
'-x-1/2, y-1/2, z-1/2'

loop_
_atom_site_label
_atom_site_type_symbol
_atom_site_fract_x
_atom_site_fract_y
_atom_site_fract_z
_atom_site_U_iso_or_equiv
_atom_site_adp_type
_atom_site_occupancy
_atom_site_site_symmetry_order
_atom_site_calc_flag
_atom_site_refinement_flags_posn
_atom_site_refinement_flags_adp
_atom_site_refinement_flags_occupancy
_atom_site_disorder_assembly
_atom_site_disorder_group
Ru2 Ru 0.21655(2) 0.2438(10) 0.23314(3) 0.0264(8) Uani 0.5 1 d . . P A -1
Cl1 Cl 0.08919(6) 0.27367(13) 0.16375(10) 0.0410(6) Uani 0.5 1 d . . P A -1
N1 N 0.3008(2) 0.3096(3) 0.4867(3) 0.0279(8) Uani 0.5 1 d . . P A -1
N2 N 0.3363(2) 0.2363(18) 0.5467(3) 0.028(3) Uani 0.5 1 d . . P A -1
N3 N 0.3940(2) 0.2733(3) 0.6149(4) 0.0300(13) Uani 0.5 1 d . . P A -1
C1 C 0.2415(2) 0.2723(3) 0.4154(4) 0.0250(14) Uani 0.5 1 d . . P A -1
C2 C 0.17168(18) 0.250000 0.4096(3) 0.0304(7) Uani 1 2 d S T P . .
C3 C 0.1020(2) 0.250000 0.4877(3) 0.0482(11) Uani 1 2 d S T P A .
C4 C 0.1278(2) 0.250000 0.6243(3) 0.0546(12) Uani 1 2 d S T P . .
H4A H 0.161543 0.311576 0.638630 0.082 Uiso 0.5 1 calc R U P A -1
H4B H 0.154412 0.182200 0.642319 0.082 Uiso 0.5 1 calc R U P A -1
H4C H 0.083859 0.256224 0.678817 0.082 Uiso 0.5 1 calc R U P A -1
C5 C 0.0561(2) 0.3529(5) 0.4631(3) 0.0959(18) Uani 1 1 d . . . . .
H5A H 0.085643 0.416625 0.487222 0.144 Uiso 1 1 calc R U . A .
H5B H 0.009614 0.350614 0.511950 0.144 Uiso 1 1 calc R U . . .
H5C H 0.043747 0.357250 0.374480 0.144 Uiso 1 1 calc R U . . .
C6 C 0.4296(3) 0.1911(4) 0.6932(5) 0.0393(12) Uani 0.5 1 d D . P A -1
H6 H 0.470101 0.227771 0.742094 0.047 Uiso 0.5 1 calc R U P A -1
C7 C 0.4669(4) 0.1038(6) 0.6137(8) 0.054(2) Uani 0.5 1 d D . P A -1
H7A H 0.428399 0.065679 0.565203 0.080 Uiso 0.5 1 calc R U P A -1
H7B H 0.492987 0.052022 0.667621 0.080 Uiso 0.5 1 calc R U P A -1
H7C H 0.503107 0.137701 0.557087 0.080 Uiso 0.5 1 calc R U P A -1
C8 C 0.3750(3) 0.1402(6) 0.7859(5) 0.0488(14) Uani 0.5 1 d D . P A -1
H8A H 0.351121 0.197515 0.835239 0.073 Uiso 0.5 1 calc R U P A -1
H8B H 0.402407 0.090963 0.841120 0.073 Uiso 0.5 1 calc R U P A -1
H8C H 0.336272 0.099577 0.740699 0.073 Uiso 0.5 1 calc R U P A -1
C9 C 0.4100(3) 0.3889(4) 0.6308(4) 0.0403(12) Uani 0.5 1 d D . P A -1
H9 H 0.386777 0.428273 0.559152 0.048 Uiso 0.5 1 calc R U P A -1
C10 C 0.4944(4) 0.4091(9) 0.6260(9) 0.069(3) Uani 0.5 1 d D . P A -1
H10A H 0.517763 0.381971 0.702480 0.103 Uiso 0.5 1 calc R U P A -1
H10B H 0.503944 0.487090 0.618200 0.103 Uiso 0.5 1 calc R U P A -1
H10C H 0.515922 0.371156 0.554228 0.103 Uiso 0.5 1 calc R U P A -1
C11 C 0.3742(6) 0.4325(7) 0.7496(5) 0.080(3) Uani 0.5 1 d D . P A -1
H11A H 0.320542 0.414360 0.750358 0.120 Uiso 0.5 1 calc R U P A -1
H11B H 0.380280 0.511426 0.752860 0.120 Uiso 0.5 1 calc R U P A -1
H11C H 0.398759 0.399578 0.821952 0.120 Uiso 0.5 1 calc R U P A -1
C12 C 0.24531(15) 0.2373(4) 0.0322(2) 0.0484(16) Uani 0.5 1 d G . P A -1
C13 C 0.26512(16) 0.3423(3) 0.0753(3) 0.0359(15) Uani 0.5 1 d G . P A -1
C14 C 0.31937(14) 0.3302(3) 0.1711(2) 0.0332(16) Uani 0.5 1 d G . P A -1
C15 C 0.33308(15) 0.2176(3) 0.1873(3) 0.042(2) Uani 0.5 1 d G . P A -1
C16 C 0.28731(19) 0.1601(3) 0.1015(3) 0.048(2) Uani 0.5 1 d G . P A -1
C17 C 0.1894(2) 0.2120(5) -0.0694(3) 0.103(6) Uani 0.5 1 d G . P A -1
H17A H 0.199345 0.139337 -0.102537 0.154 Uiso 0.5 1 calc R U P A -1
H17B H 0.194264 0.265589 -0.136172 0.154 Uiso 0.5 1 calc R U P A -1
H17C H 0.138327 0.214606 -0.035320 0.154 Uiso 0.5 1 calc R U P A -1
C18 C 0.2340(3) 0.4484(4) 0.0275(5) 0.073(3) Uani 0.5 1 d G . P A -1
H18A H 0.182151 0.437575 -0.000806 0.109 Uiso 0.5 1 calc R U P A -1
H18B H 0.264849 0.473989 -0.042029 0.109 Uiso 0.5 1 calc R U P A -1
H18C H 0.234757 0.502359 0.094382 0.109 Uiso 0.5 1 calc R U P A -1
C19 C 0.3560(2) 0.4210(3) 0.2432(4) 0.085(4) Uani 0.5 1 d G . P A -1
H19A H 0.329200 0.488970 0.227078 0.128 Uiso 0.5 1 calc R U P A -1
H19B H 0.408554 0.428392 0.216985 0.128 Uiso 0.5 1 calc R U P A -1
H19C H 0.354128 0.404487 0.332272 0.128 Uiso 0.5 1 calc R U P A -1
C20 C 0.3869(2) 0.1677(3) 0.2796(4) 0.115(5) Uani 0.5 1 d G . P A -1
H20A H 0.431392 0.213957 0.287731 0.172 Uiso 0.5 1 calc R U P A -1
H20B H 0.402082 0.095618 0.250374 0.172 Uiso 0.5 1 calc R U P A -1
H20C H 0.362059 0.160977 0.360598 0.172 Uiso 0.5 1 calc R U P A -1
C21 C 0.2839(3) 0.0385(3) 0.0864(5) 0.129(6) Uani 0.5 1 d G . P A -1
H21A H 0.232313 0.016721 0.066302 0.193 Uiso 0.5 1 calc R U P A -1
H21B H 0.299503 0.003602 0.164134 0.193 Uiso 0.5 1 calc R U P A -1
H21C H 0.317652 0.016174 0.019107 0.193 Uiso 0.5 1 calc R U P A -1

loop_
_atom_site_aniso_label
_atom_site_aniso_U_11
_atom_site_aniso_U_22
_atom_site_aniso_U_33
_atom_site_aniso_U_23
_atom_site_aniso_U_13
_atom_site_aniso_U_12
Ru2 0.02356(16) 0.036(2) 0.02003(14) 0.0022(5) 0.00129(8) 0.0058(11)
Cl1 0.0283(4) 0.0671(18) 0.0276(4) -0.0020(5) -0.0038(3) 0.0001(5)
N1 0.0311(18) 0.028(2) 0.0250(18) -0.0014(16) -0.0020(16) 0.0062(17)
N2 0.0250(14) 0.027(11) 0.0331(15) 0.006(3) -0.0020(12) 0.003(2)
N3 0.0274(16) 0.028(4) 0.0348(17) 0.0063(14) -0.0066(14) -0.0033(14)
C1 0.0314(19) 0.024(4) 0.0198(16) -0.0006(14) 0.0013(14) 0.0028(15)
C2 0.0280(16) 0.0408(18) 0.0225(14) 0.000 0.0016(12) 0.000
C3 0.0269(17) 0.094(3) 0.0242(16) 0.000 0.0041(14) 0.000
C4 0.038(2) 0.102(4) 0.0243(17) 0.000 0.0070(15) 0.000
C5 0.063(2) 0.184(5) 0.0405(17) 0.007(2) 0.0134(15) 0.072(3)
C6 0.032(2) 0.038(3) 0.047(3) 0.015(2) -0.014(2) -0.005(2)
C7 0.038(5) 0.052(5) 0.072(5) 0.011(4) -0.007(4) 0.003(4)
C8 0.052(3) 0.054(4) 0.040(3) 0.020(3) -0.010(2) -0.010(3)
C9 0.057(4) 0.034(3) 0.030(2) 0.001(2) -0.013(2) -0.008(2)
C10 0.064(7) 0.072(5) 0.069(5) 0.028(4) -0.036(5) -0.037(5)
C11 0.145(9) 0.058(4) 0.037(3) -0.002(3) -0.006(4) 0.047(5)
C12 0.034(2) 0.085(5) 0.0266(19) -0.027(4) 0.0064(16) 0.001(4)
C13 0.022(2) 0.062(4) 0.024(3) 0.010(3) 0.003(2) 0.004(3)
C14 0.029(2) 0.045(5) 0.026(3) -0.003(2) 0.012(2) -0.005(2)
C15 0.037(2) 0.059(7) 0.029(2) 0.011(2) 0.012(2) 0.016(3)
C16 0.072(5) 0.037(4) 0.036(3) -0.009(3) 0.019(4) 0.001(3)
C17 0.066(4) 0.210(18) 0.032(3) -0.050(5) 0.005(3) -0.019(6)
C18 0.079(5) 0.088(6) 0.052(4) 0.035(4) 0.033(4) 0.038(5)
C19 0.087(6) 0.128(8) 0.041(3) -0.015(4) 0.011(4) -0.078(6)
C20 0.064(5) 0.194(12) 0.086(6) 0.077(7) 0.046(5) 0.079(7)
C21 0.206(15) 0.052(5) 0.129(11) -0.025(6) 0.120(10) -0.005(7)

loop_
_atom_type_symbol
_atom_type_description
_atom_type_scat_dispersion_real
_atom_type_scat_dispersion_imag
_atom_type_scat_source
C C 0.0181 0.0091 'International Tables Vol C Tables 4.2.6.8 and 6.1.1.4'
H H 0.0000 0.0000 'International Tables Vol C Tables 4.2.6.8 and 6.1.1.4'
Cl Cl 0.3639 0.7018 'International Tables Vol C Tables 4.2.6.8 and 6.1.1.4'
N N 0.0311 0.0180 'International Tables Vol C Tables 4.2.6.8 and 6.1.1.4'
Ru Ru 0.0552 3.2960 'International Tables Vol C Tables 4.2.6.8 and 6.1.1.4'

loop_
_exptl_crystal_face_index_h
_exptl_crystal_face_index_k
_exptl_crystal_face_index_l
_exptl_crystal_face_perp_dist
-11 0 2 0.1384
1 1 8 0.1890
12 0 0 0.0630
-1 -1 -8 0.1657
-11 0 -1 0.1297
-3 7 0 0.0996
-1 1 -8 0.1663
-7 -4 4 0.1280
-5 -2 7 0.1687
8 -5 0 0.0747
7 -4 5 0.1161
5 -2 7 0.1579
-3 1 -8 0.1583
-4 4 6 0.1997
9 0 5 0.1217
7 5 3 0.1129
-4 -3 -7 0.1598
0 -7 0 0.0773
1 -6 5 0.1245
1 -3 7 0.1642
1 -7 2 0.0971
-7 -1 6 0.1730
-11 -2 1 0.1135
-9 -2 5 0.1514
-4 -5 4 0.1111
-4 -6 2 0.0867
4 6 -1 0.1152
-6 -6 0 0.0530
-6 -5 2 0.0885

loop_
_geom_angle_atom_site_label_1
_geom_angle_atom_site_label_2
_geom_angle_atom_site_label_3
_geom_angle
_geom_angle_site_symmetry_1
_geom_angle_site_symmetry_3
C1 Ru2 C2 36.20(15) . .
C1 Ru2 C15 92.06(14) . .
C2 Ru2 C15 126.07(14) . .
C1 Ru2 C16 125.9(3) . .
C2 Ru2 C16 148.1(6) . .
C15 Ru2 C16 38.46(9) . .
C1 Ru2 C14 91.5(3) . .
C2 Ru2 C14 125.3(4) . .
C15 Ru2 C14 37.86(6) . .
C16 Ru2 C14 63.3 . .
C1 Ru2 C12 152.9(2) . .
C2 Ru2 C12 170.52(12) . .
C15 Ru2 C12 63.31(6) . .
C16 Ru2 C12 37.81(7) . .
C14 Ru2 C12 62.31(10) . .
C1 Ru2 C13 123.1(5) . .
C2 Ru2 C13 145.1(6) . .
C15 Ru2 C13 62.68(10) . .
C16 Ru2 C13 62.65(5) . .
C14 Ru2 C13 36.96(12) . .
C12 Ru2 C13 36.93(7) . .
C1 Ru2 Cl1 118.4(2) . .
C2 Ru2 Cl1 85.16(11) . .
C15 Ru2 Cl1 148.76(8) . .
C16 Ru2 Cl1 114.68(19) . .
C14 Ru2 Cl1 127.4(4) . .
C12 Ru2 Cl1 85.46(9) . .
C13 Ru2 Cl1 92.5(2) . .
N2 N1 C1 114.9(8) . .
N1 N2 N3 114.4(16) . .
N2 N3 C6 114.2(9) . .
N2 N3 C9 122.9(10) . .
C6 N3 C9 121.6(4) . .
C2 C1 N1 147.4(4) . .
C2 C1 Ru2 72.8(2) . .
N1 C1 Ru2 139.2(3) . .
C1 C2 C3 141.3(3) . .
C1 C2 Ru2 71.0(2) . .
C3 C2 Ru2 146.9(2) . .
C2 C3 C5 110.1(2) . 7_565
C2 C3 C5 110.1(2) . .
C5 C3 C5 111.9(5) 7_565 .
C2 C3 C4 106.7(3) . .
C5 C3 C4 108.9(2) 7_565 .
C5 C3 C4 108.9(2) . .
C3 C4 H4A 109.5 . .
C3 C4 H4B 109.5 . .
H4A C4 H4B 109.5 . .
C3 C4 H4C 109.5 . .
H4A C4 H4C 109.5 . .
H4B C4 H4C 109.5 . .
C3 C5 H5A 109.5 . .
C3 C5 H5B 109.5 . .
H5A C5 H5B 109.5 . .
C3 C5 H5C 109.5 . .
H5A C5 H5C 109.5 . .
H5B C5 H5C 109.5 . .
N3 C6 C7 110.7(5) . .
N3 C6 C8 112.7(4) . .
C7 C6 C8 110.7(5) . .
N3 C6 H6 107.5 . .
C7 C6 H6 107.5 . .
C8 C6 H6 107.5 . .
C6 C7 H7A 109.5 . .
C6 C7 H7B 109.5 . .
H7A C7 H7B 109.5 . .
C6 C7 H7C 109.5 . .
H7A C7 H7C 109.5 . .
H7B C7 H7C 109.5 . .
C6 C8 H8A 109.5 . .
C6 C8 H8B 109.5 . .
H8A C8 H8B 109.5 . .
C6 C8 H8C 109.5 . .
H8A C8 H8C 109.5 . .
H8B C8 H8C 109.5 . .
N3 C9 C10 110.3(6) . .
N3 C9 C11 111.1(5) . .
C10 C9 C11 112.5(7) . .
N3 C9 H9 107.6 . .
C10 C9 H9 107.6 . .
C11 C9 H9 107.6 . .
C9 C10 H10A 109.5 . .
C9 C10 H10B 109.5 . .
H10A C10 H10B 109.5 . .
C9 C10 H10C 109.5 . .
H10A C10 H10C 109.5 . .
H10B C10 H10C 109.5 . .
C9 C11 H11A 109.5 . .
C9 C11 H11B 109.5 . .
H11A C11 H11B 109.5 . .
C9 C11 H11C 109.5 . .
H11A C11 H11C 109.5 . .
H11B C11 H11C 109.5 . .
C13 C12 C16 108.0 . .
C13 C12 C17 126.0 . .
C16 C12 C17 126.0 . .
C13 C12 Ru2 73.0(3) . .
C16 C12 Ru2 68.6(3) . .
C17 C12 Ru2 124.03(11) . .
C12 C13 C14 108.0 . .
C12 C13 C18 126.0 . .
C14 C13 C18 126.0 . .
C12 C13 Ru2 70.1(3) . .
C14 C13 Ru2 69.96(9) . .
C18 C13 Ru2 125.5(2) . .
C15 C14 C13 108.0 . .
C15 C14 C19 126.0 . .
C13 C14 C19 126.0 . .
C15 C14 Ru2 68.6(3) . .
C13 C14 Ru2 73.08(13) . .
C19 C14 Ru2 123.9(2) . .
C16 C15 C14 108.0 . .
C16 C15 C20 126.0 . .
C14 C15 C20 126.0 . .
C16 C15 Ru2 70.9(2) . .
C14 C15 Ru2 73.5(4) . .
C20 C15 Ru2 121.35(16) . .
C15 C16 C12 108.0 . .
C15 C16 C21 126.0 . .
C12 C16 C21 126.0 . .
C15 C16 Ru2 70.69(15) . .
C12 C16 Ru2 73.6(2) . .
C21 C16 Ru2 121.4(3) . .
C12 C17 H17A 109.5 . .
C12 C17 H17B 109.5 . .
H17A C17 H17B 109.5 . .
C12 C17 H17C 109.5 . .
H17A C17 H17C 109.5 . .
H17B C17 H17C 109.5 . .
C13 C18 H18A 109.5 . .
C13 C18 H18B 109.5 . .
H18A C18 H18B 109.5 . .
C13 C18 H18C 109.5 . .
H18A C18 H18C 109.5 . .
H18B C18 H18C 109.5 . .
C14 C19 H19A 109.5 . .
C14 C19 H19B 109.5 . .
H19A C19 H19B 109.5 . .
C14 C19 H19C 109.5 . .
H19A C19 H19C 109.5 . .
H19B C19 H19C 109.5 . .
C15 C20 H20A 109.5 . .
C15 C20 H20B 109.5 . .
H20A C20 H20B 109.5 . .
C15 C20 H20C 109.5 . .
H20A C20 H20C 109.5 . .
H20B C20 H20C 109.5 . .
C16 C21 H21A 109.5 . .
C16 C21 H21B 109.5 . .
H21A C21 H21B 109.5 . .
C16 C21 H21C 109.5 . .
H21A C21 H21C 109.5 . .
H21B C21 H21C 109.5 . .

loop_
_geom_bond_atom_site_label_1
_geom_bond_atom_site_label_2
_geom_bond_distance
_geom_bond_site_symmetry_2
Ru2 C1 2.040(5) .
Ru2 C2 2.061(3) .
Ru2 C15 2.155(3) .
Ru2 C16 2.157(7) .
Ru2 C14 2.219(7) .
Ru2 C12 2.222(2) .
Ru2 C13 2.260(8) .
Ru2 Cl1 2.413(2) .
N1 N2 1.276(17) .
N1 C1 1.382(6) .
N2 N3 1.342(9) .
N3 C6 1.462(6) .
N3 C9 1.463(6) .
C1 C2 1.274(5) .
C2 C3 1.498(5) .
C3 C5 1.531(5) 7_565
C3 C5 1.531(5) .
C3 C4 1.539(5) .
C4 H4A 0.9800 .
C4 H4B 0.9800 .
C4 H4C 0.9800 .
C5 H5A 0.9800 .
C5 H5B 0.9800 .
C5 H5C 0.9800 .
C6 C7 1.526(5) .
C6 C8 1.527(4) .
C6 H6 1.0000 .
C7 H7A 0.9800 .
C7 H7B 0.9800 .
C7 H7C 0.9800 .
C8 H8A 0.9800 .
C8 H8B 0.9800 .
C8 H8C 0.9800 .
C9 C10 1.523(5) .
C9 C11 1.525(4) .
C9 H9 1.0000 .
C10 H10A 0.9800 .
C10 H10B 0.9800 .
C10 H10C 0.9800 .
C11 H11A 0.9800 .
C11 H11B 0.9800 .
C11 H11C 0.9800 .
C12 C13 1.4200 .
C12 C16 1.4200 .
C12 C17 1.5095 .
C13 C14 1.4200 .
C13 C18 1.5095 .
C14 C15 1.4200 .
C14 C19 1.5095 .
C15 C16 1.4200 .
C15 C20 1.5095 .
C16 C21 1.5095 .
C17 H17A 0.9800 .
C17 H17B 0.9800 .
C17 H17C 0.9800 .
C18 H18A 0.9800 .
C18 H18B 0.9800 .
C18 H18C 0.9800 .
C19 H19A 0.9800 .
C19 H19B 0.9800 .
C19 H19C 0.9800 .
C20 H20A 0.9800 .
C20 H20B 0.9800 .
C20 H20C 0.9800 .
C21 H21A 0.9800 .
C21 H21B 0.9800 .
C21 H21C 0.9800 .

loop_
_geom_torsion_atom_site_label_1
_geom_torsion_atom_site_label_2
_geom_torsion_atom_site_label_3
_geom_torsion_atom_site_label_4
_geom_torsion
_geom_torsion_site_symmetry_4
C1 N1 N2 N3 179.5(4) .
N1 N2 N3 C6 174.1(4) .
N1 N2 N3 C9 6.7(6) .
N2 N1 C1 C2 89.7(7) .
N2 N1 C1 Ru2 -104.9(7) .
N1 C1 C2 C3 -0.5(9) .
Ru2 C1 C2 C3 -170.7(4) .
N1 C1 C2 Ru2 170.1(8) .
C1 C2 C3 C5 -138.3(4) 7_565
Ru2 C2 C3 C5 58.0(7) 7_565
C1 C2 C3 C5 97.8(4) .
Ru2 C2 C3 C5 -65.8(7) .
C1 C2 C3 C4 -20.2(3) .
Ru2 C2 C3 C4 176.1(7) .
N2 N3 C6 C7 65.1(6) .
C9 N3 C6 C7 -127.3(5) .
N2 N3 C6 C8 -59.4(6) .
C9 N3 C6 C8 108.2(5) .
N2 N3 C9 C10 -140.0(5) .
C6 N3 C9 C10 53.5(7) .
N2 N3 C9 C11 94.6(6) .
C6 N3 C9 C11 -72.0(6) .
C16 C12 C13 C14 0.0 .
C17 C12 C13 C14 180.0 .
Ru2 C12 C13 C14 59.95(15) .
C16 C12 C13 C18 180.0 .
C17 C12 C13 C18 0.0 .
Ru2 C12 C13 C18 -120.05(15) .
C16 C12 C13 Ru2 -59.95(15) .
C17 C12 C13 Ru2 120.05(15) .
C12 C13 C14 C15 0.0 .
C18 C13 C14 C15 180.0 .
Ru2 C13 C14 C15 60.0(3) .
C12 C13 C14 C19 180.0 .
C18 C13 C14 C19 0.0 .
Ru2 C13 C14 C19 -120.0(3) .
C12 C13 C14 Ru2 -60.0(3) .
C18 C13 C14 Ru2 120.0(3) .
C13 C14 C15 C16 0.0 .
C19 C14 C15 C16 180.0 .
Ru2 C14 C15 C16 62.89(10) .
C13 C14 C15 C20 180.0 .
C19 C14 C15 C20 0.0 .
Ru2 C14 C15 C20 -117.11(10) .
C13 C14 C15 Ru2 -62.89(10) .
C19 C14 C15 Ru2 117.11(10) .
C14 C15 C16 C12 0.0 .
C20 C15 C16 C12 180.0 .
Ru2 C15 C16 C12 64.6(3) .
C14 C15 C16 C21 180.0 .
C20 C15 C16 C21 0.0 .
Ru2 C15 C16 C21 -115.4(3) .
C14 C15 C16 Ru2 -64.6(3) .
C20 C15 C16 Ru2 115.4(3) .
C13 C12 C16 C15 0.0 .
C17 C12 C16 C15 180.0 .
Ru2 C12 C16 C15 -62.7(3) .
C13 C12 C16 C21 180.0 .
C17 C12 C16 C21 0.0 .
Ru2 C12 C16 C21 117.3(3) .
C13 C12 C16 Ru2 62.7(3) .
C17 C12 C16 Ru2 -117.3(3) .
